data_1541674
loop_
_publ_author_name
'Zheng Nanfeng'
'Wang Bing'
'Bu Xianhui'
'Feng Pingyun'

_publ_section_title
;
 Microporous and photoluminescent chalcogenide zeolite analogs
;
_journal_name_full Science
_journal_page_first 2366
_journal_page_last 2369
_journal_volume 298
_journal_year 2002
_chemical_formula_sum 'Ga3.332 Ge0.668 N0.251 O0.25 S8'
_chemical_name_systematic '(Ga3.33 Ge0.67 S8) (C6 H15 N3)0.083 (H2 O)0.25'
_space_group_IT_number 142
_symmetry_space_group_name_Hall '-I 4bd 2c'
_symmetry_space_group_name_H-M 'I 41/a c d :2'
_cell_angle_alpha 90
_cell_angle_beta 90
_cell_angle_gamma 90
_cell_formula_units_Z 32
_cell_length_a 22.532
_cell_length_b 22.532
_cell_length_c 39.954
_cell_volume 20284.287
_citation_journal_id_ASTM SCIEAS
_cod_data_source_file ZhengNanfeng_SCIEAS_2002_507.cif
_cod_data_source_block Ga3.332Ge0.668N0.251O0.25S8
_cod_original_cell_volume 20284.29
_cod_database_code 1541674

loop_
_symmetry_equiv_pos_as_xyz
x,y,z
-y+1/4,x+3/4,z+1/4
-x+1/2,-y,z+1/2
y+1/4,-x+1/4,z+3/4
x,-y,-z+1/2
y+1/4,x+3/4,-z+3/4
-x+1/2,y,-z
-y+1/4,-x+1/4,-z+1/4
-x,-y,-z
y-1/4,-x-3/4,-z-1/4
x-1/2,y,-z-1/2
-y-1/4,x-1/4,-z-3/4
-x,y,z-1/2
-y-1/4,-x-3/4,z-3/4
x-1/2,-y,z
y-1/4,x-1/4,z-1/4
x+1/2,y+1/2,z+1/2
-y+3/4,x+5/4,z+3/4
-x+1,-y+1/2,z+1
y+3/4,-x+3/4,z+5/4
x+1/2,-y+1/2,-z+1
y+3/4,x+5/4,-z+5/4
-x+1,y+1/2,-z+1/2
-y+3/4,-x+3/4,-z+3/4
-x+1/2,-y+1/2,-z+1/2
y+1/4,-x-1/4,-z+1/4
x,y+1/2,-z
-y+1/4,x+1/4,-z-1/4
-x+1/2,y+1/2,z
-y+1/4,-x-1/4,z-1/4
x,-y+1/2,z+1/2
y+1/4,x+1/4,z+1/4

loop_
_atom_site_label
_atom_site_type_symbol
_atom_site_fract_x
_atom_site_fract_y
_atom_site_fract_z
_atom_site_occupancy
_atom_site_U_iso_or_equiv
S7 S-1 0.61264 0.22876 0.05998 1 0.0
Ga2 Ga+3 0.67417 0.2818 0.09234 0.833 0.0
Ge3 Ge+4 0.56473 0.29757 0.02972 0.167 0.0
S8 S-1 0.75 0.4501 0 1 0.0
S4 S-1 0.5 0.25 -0.0041 1 0.0
S9 S-1 0.62703 0.34418 -0.00522 1 0.0
N1 N 0.7775 0.2195 0.006 0.251 0.0
S6 S-1 0.51222 0.36014 0.06178 1 0.0
Ga3 Ga+3 0.56473 0.29757 0.02972 0.833 0.0
O1 O-2 0.5 0.25 0.125 1 0.0
Ga4 Ga+3 0.68917 0.39169 0.03027 0.833 0.0
S3 S-1 0.53276 0.47528 0.12534 1 0.0
Ge2 Ge+4 0.67417 0.2818 0.09234 0.167 0.0
Ge4 Ge+4 0.68917 0.39169 0.03027 0.167 0.0
Ge1 Ge+4 0.58 0.40763 0.09296 0.167 0.0
S5 S-1 0.64266 0.46209 0.06173 1 0.0
S2 S-1 0.62707 0.34413 0.12696 1 0.0
Ga1 Ga+3 0.58 0.40763 0.09296 0.833 0.0
S1 S-1 0.7441 0.32843 0.06182 1 0.0
